data_4069925
loop_
_publ_author_name
'Chiou, Ling-Song'
'Fang, Ching-Shiang'
'Sarkar, Bijay'
'Liu, Ling-Kang'
'Leong, Max K.'
'Liu, C. W.'

_publ_section_title
;
 Reactivities of Secondary Phosphine Selenides Cp(CO)2FeP(Se)(OR)2:
 Formation of a Diiodine Charge Transfer Adduct and Se-Methylation
;
_journal_issue 17
_journal_name_full Organometallics
_journal_page_first 4958
_journal_paper_doi 10.1021/om900508b
_journal_volume 28
_journal_year 2009
_chemical_formula_sum 'C13 H19 Fe O4 P Se'
_chemical_formula_weight 405.06
_chemical_name_systematic
; 
 ? 
;
_space_group_IT_number 14
_symmetry_cell_setting monoclinic
_symmetry_space_group_name_Hall '-P 2yn'
_symmetry_space_group_name_H-M 'P 1 21/n 1'
_atom_sites_solution_hydrogens geom
_atom_sites_solution_primary direct
_atom_sites_solution_secondary difmap
_audit_creation_method SHELXL-97
_cell_angle_alpha 90.00
_cell_angle_beta 91.059(3)
_cell_angle_gamma 90.00
_cell_formula_units_Z 4
_cell_length_a 7.5177(12)
_cell_length_b 8.8367(14)
_cell_length_c 26.176(4)
_cell_measurement_temperature 298(2)
_cell_volume 1738.6(5)
_computing_cell_refinement 'Bruker SMART'
_computing_data_collection 'Bruker SMART'
_computing_data_reduction 'Bruker SAINT'
_computing_molecular_graphics 'Bruker SHELXTL'
_computing_publication_material 'Bruker SHELXTL'
_computing_structure_refinement 'SHELXL-97 (Sheldrick, 1997)'
_computing_structure_solution 'SHELXS-97 (Sheldrick, 1990)'
_diffrn_ambient_temperature 298(2)
_diffrn_measured_fraction_theta_full 0.996
_diffrn_measured_fraction_theta_max 0.996
_diffrn_measurement_device_type 'CCD area detector'
_diffrn_measurement_method 'phi and omega scans'
_diffrn_radiation_monochromator graphite
_diffrn_radiation_source 'fine-focus sealed tube'
_diffrn_radiation_type MoK\a
_diffrn_radiation_wavelength 0.71073
_diffrn_reflns_av_R_equivalents 0.0345
_diffrn_reflns_av_sigmaI/netI 0.0400
_diffrn_reflns_limit_h_max 8
_diffrn_reflns_limit_h_min -8
_diffrn_reflns_limit_k_max 9
_diffrn_reflns_limit_k_min -10
_diffrn_reflns_limit_l_max 31
_diffrn_reflns_limit_l_min -29
_diffrn_reflns_number 8903
_diffrn_reflns_theta_full 25.03
_diffrn_reflns_theta_max 25.03
_diffrn_reflns_theta_min 2.43
_exptl_absorpt_coefficient_mu 3.060
_exptl_absorpt_correction_T_max 0.832
_exptl_absorpt_correction_T_min 0.489
_exptl_absorpt_correction_type multi-scan
_exptl_absorpt_process_details SADABS
_exptl_crystal_colour yellow
_exptl_crystal_density_diffrn 1.547
_exptl_crystal_density_method 'not measured'
_exptl_crystal_description 'thin plate'
_exptl_crystal_F_000 816
_exptl_crystal_size_max 0.38
_exptl_crystal_size_mid 0.20
_exptl_crystal_size_min 0.06
_refine_diff_density_max 0.494
_refine_diff_density_min -0.394
_refine_diff_density_rms 0.069
_refine_ls_extinction_method none
_refine_ls_goodness_of_fit_ref 1.033
_refine_ls_hydrogen_treatment constr
_refine_ls_matrix_type full
_refine_ls_number_parameters 181
_refine_ls_number_reflns 3054
_refine_ls_number_restraints 0
_refine_ls_restrained_S_all 1.033
_refine_ls_R_factor_all 0.0891
_refine_ls_R_factor_gt 0.0573
_refine_ls_shift/su_max 0.001
_refine_ls_shift/su_mean 0.000
_refine_ls_structure_factor_coef Fsqd
_refine_ls_weighting_details 'calc w=1/[\s^2^(Fo^2^)+(0.0709P)^2^+2.1514P] where P=(Fo^2^+2Fc^2^)/3'
_refine_ls_weighting_scheme calc
_refine_ls_wR_factor_gt 0.1448
_refine_ls_wR_factor_ref 0.1589
_reflns_number_gt 2022
_reflns_number_total 3054
_reflns_threshold_expression >2sigma(I)
_cod_data_source_file om900508b_si_001.cif
_cod_data_source_block 1b
_cod_depositor_comments
;
The following automatic conversions were performed:

'_symmetry_cell_setting' value 'Monoclinic' changed to 'monoclinic'
according to /home/saulius/struct/CIF-dictionaries/cif_core.dic
dictionary named 'cif_core.dic' version 2.4.2 from 2011-04-26.

Automatic conversion script
Id: cif_fix_values 1715 2011-07-08 13:25:40Z adriana 
;
_cod_original_sg_symbol_H-M P2(1)/n
_cod_database_code 4069925

loop_
_symmetry_equiv_pos_as_xyz
'x, y, z'
'-x+1/2, y+1/2, -z+1/2'
'-x, -y, -z'
'x-1/2, -y-1/2, z-1/2'

loop_
_atom_site_label
_atom_site_type_symbol
_atom_site_fract_x
_atom_site_fract_y
_atom_site_fract_z
_atom_site_U_iso_or_equiv
_atom_site_adp_type
_atom_site_occupancy
_atom_site_symmetry_multiplicity
_atom_site_calc_flag
_atom_site_refinement_flags
Fe1 Fe 0.74603(10) 0.44941(10) 0.11002(3) 0.0677(3) Uani 1 1 d .
Se1 Se 0.74391(13) 0.83434(9) 0.16777(3) 0.1106(4) Uani 1 1 d .
P1 P 0.8919(2) 0.6461(2) 0.14216(7) 0.0790(5) Uani 1 1 d .
O1 O 1.0360(8) 0.6907(7) 0.1001(2) 0.132(2) Uani 1 1 d .
O2 O 1.0202(7) 0.5799(6) 0.1862(2) 0.1091(17) Uani 1 1 d .
O3 O 0.6733(10) 0.6160(9) 0.0168(2) 0.156(3) Uani 1 1 d .
O4 O 1.0776(8) 0.3168(9) 0.0779(3) 0.148(3) Uani 1 1 d .
C1 C 1.107(3) 0.8282(16) 0.0891(7) 0.264(10) Uani 1 1 d .
H1A H 1.1725 0.8631 0.1190 0.317 Uiso 1 1 calc R
H1B H 1.0091 0.8984 0.0833 0.317 Uiso 1 1 calc R
C2 C 1.216(3) 0.837(2) 0.0483(9) 0.258(11) Uani 1 1 d .
H2A H 1.3061 0.7601 0.0544 0.310 Uiso 1 1 calc R
H2B H 1.1451 0.8014 0.0194 0.310 Uiso 1 1 calc R
C3 C 1.294(4) 0.942(4) 0.0330(10) 0.387(18) Uani 1 1 d .
H3A H 1.3616 0.9124 0.0039 0.580 Uiso 1 1 calc R
H3B H 1.3727 0.9794 0.0593 0.580 Uiso 1 1 calc R
H3C H 1.2109 1.0197 0.0231 0.580 Uiso 1 1 calc R
C4 C 1.1043(15) 0.6542(11) 0.2233(3) 0.143(4) Uani 1 1 d .
H4A H 1.0160 0.7126 0.2414 0.171 Uiso 1 1 calc R
H4B H 1.1837 0.7261 0.2075 0.171 Uiso 1 1 calc R
C5 C 1.2051(13) 0.5727(10) 0.2603(4) 0.130(3) Uani 1 1 d .
H5A H 1.1220 0.5094 0.2785 0.156 Uiso 1 1 calc R
H5B H 1.2820 0.5048 0.2417 0.156 Uiso 1 1 calc R
C6 C 1.3128(16) 0.6453(12) 0.2976(4) 0.160(4) Uani 1 1 d .
H6A H 1.3689 0.5707 0.3191 0.240 Uiso 1 1 calc R
H6B H 1.2405 0.7104 0.3180 0.240 Uiso 1 1 calc R
H6C H 1.4022 0.7043 0.2811 0.240 Uiso 1 1 calc R
C7 C 0.5102(11) 0.3286(11) 0.1049(3) 0.104(3) Uani 1 1 d .
H7A H 0.4397 0.3098 0.0737 0.125 Uiso 1 1 calc R
C8 C 0.4906(10) 0.4510(10) 0.1384(3) 0.101(2) Uani 1 1 d .
H8A H 0.4041 0.5334 0.1345 0.121 Uiso 1 1 calc R
C9 C 0.6090(12) 0.4330(11) 0.1783(3) 0.101(2) Uani 1 1 d .
H9A H 0.6227 0.4999 0.2079 0.121 Uiso 1 1 calc R
C10 C 0.6986(11) 0.3035(13) 0.1703(4) 0.112(3) Uani 1 1 d .
H10A H 0.7905 0.2618 0.1933 0.134 Uiso 1 1 calc R
C11 C 0.6377(12) 0.2351(10) 0.1255(4) 0.111(3) Uani 1 1 d .
H11A H 0.6771 0.1379 0.1116 0.133 Uiso 1 1 calc R
C12 C 0.7032(10) 0.5544(10) 0.0535(3) 0.097(2) Uani 1 1 d .
C13 C 0.9478(10) 0.3724(10) 0.0908(3) 0.100(2) Uani 1 1 d .

loop_
_atom_site_aniso_label
_atom_site_aniso_U_11
_atom_site_aniso_U_22
_atom_site_aniso_U_33
_atom_site_aniso_U_23
_atom_site_aniso_U_13
_atom_site_aniso_U_12
Fe1 0.0611(5) 0.0788(6) 0.0630(5) -0.0026(4) -0.0015(3) -0.0018(4)
Se1 0.1335(8) 0.0766(5) 0.1210(7) -0.0092(4) -0.0134(5) 0.0214(5)
P1 0.0819(11) 0.0776(11) 0.0774(10) -0.0057(9) -0.0002(8) -0.0061(9)
O1 0.129(5) 0.123(5) 0.146(5) -0.014(4) 0.038(4) -0.042(4)
O2 0.116(4) 0.098(3) 0.112(4) -0.033(3) -0.048(3) 0.023(3)
O3 0.172(6) 0.202(7) 0.093(4) 0.059(5) -0.031(4) -0.041(5)
O4 0.085(4) 0.185(7) 0.176(6) -0.054(5) 0.016(4) 0.019(4)
C1 0.35(2) 0.174(14) 0.272(18) 0.039(12) 0.155(17) -0.103(14)
C2 0.26(2) 0.215(17) 0.30(2) 0.071(14) 0.081(16) -0.133(15)
C3 0.31(3) 0.53(6) 0.32(3) -0.03(4) 0.10(3) 0.00(4)
C4 0.176(9) 0.131(8) 0.119(7) -0.043(6) -0.067(7) 0.058(7)
C5 0.142(8) 0.112(7) 0.136(7) -0.024(6) -0.062(6) 0.024(6)
C6 0.192(11) 0.130(9) 0.155(9) -0.017(7) -0.086(8) 0.024(7)
C7 0.083(5) 0.130(7) 0.099(5) 0.011(5) -0.008(4) -0.033(5)
C8 0.077(5) 0.108(6) 0.119(6) 0.025(5) 0.023(4) 0.011(4)
C9 0.103(6) 0.113(7) 0.087(5) -0.002(5) 0.023(4) -0.019(5)
C10 0.083(5) 0.139(8) 0.114(7) 0.050(6) -0.009(5) -0.002(5)
C11 0.111(7) 0.080(5) 0.142(8) 0.010(5) 0.007(6) -0.004(5)
C12 0.096(5) 0.121(6) 0.074(4) -0.004(5) -0.004(4) -0.020(5)
C13 0.071(5) 0.127(7) 0.103(5) -0.026(5) -0.007(4) -0.010(4)

loop_
_atom_type_symbol
_atom_type_description
_atom_type_scat_dispersion_real
_atom_type_scat_dispersion_imag
_atom_type_scat_source
C C 0.0033 0.0016 'International Tables Vol C Tables 4.2.6.8 and 6.1.1.4'
H H 0.0000 0.0000 'International Tables Vol C Tables 4.2.6.8 and 6.1.1.4'
O O 0.0106 0.0060 'International Tables Vol C Tables 4.2.6.8 and 6.1.1.4'
P P 0.1023 0.0942 'International Tables Vol C Tables 4.2.6.8 and 6.1.1.4'
Fe Fe 0.3463 0.8444 'International Tables Vol C Tables 4.2.6.8 and 6.1.1.4'
Se Se -0.0929 2.2259 'International Tables Vol C Tables 4.2.6.8 and 6.1.1.4'

loop_
_geom_angle_atom_site_label_1
_geom_angle_atom_site_label_2
_geom_angle_atom_site_label_3
_geom_angle
C13 Fe1 C12 96.2(4)
C13 Fe1 C8 157.3(4)
C12 Fe1 C8 98.1(3)
C13 Fe1 C7 121.9(4)
C12 Fe1 C7 94.3(3)
C8 Fe1 C7 39.5(3)
C13 Fe1 C10 98.0(4)
C12 Fe1 C10 158.5(3)
C8 Fe1 C10 63.8(3)
C7 Fe1 C10 64.5(3)
C13 Fe1 C9 131.8(4)
C12 Fe1 C9 131.9(4)
C8 Fe1 C9 38.5(3)
C7 Fe1 C9 65.4(3)
C10 Fe1 C9 37.8(3)
C13 Fe1 C11 92.6(4)
C12 Fe1 C11 124.6(4)
C8 Fe1 C11 64.7(3)
C7 Fe1 C11 38.3(3)
C10 Fe1 C11 38.8(3)
C9 Fe1 C11 64.7(3)
C13 Fe1 P1 89.3(3)
C12 Fe1 P1 89.3(2)
C8 Fe1 P1 108.3(3)
C7 Fe1 P1 147.9(3)
C10 Fe1 P1 106.9(3)
C9 Fe1 P1 88.7(2)
C11 Fe1 P1 145.6(3)
O2 P1 O1 100.2(4)
O2 P1 Se1 111.9(2)
O1 P1 Se1 112.9(3)
O2 P1 Fe1 105.9(2)
O1 P1 Fe1 105.5(2)
Se1 P1 Fe1 118.54(9)
C1 O1 P1 129.4(8)
C4 O2 P1 128.4(5)
O1 C1 C2 117.5(14)
C3 C2 C1 129(3)
O2 C4 C5 119.5(8)
C6 C5 C4 122.3(9)
C11 C7 C8 107.6(7)
C11 C7 Fe1 72.2(5)
C8 C7 Fe1 70.2(4)
C9 C8 C7 108.2(7)
C9 C8 Fe1 71.2(4)
C7 C8 Fe1 70.2(4)
C10 C9 C8 107.5(8)
C10 C9 Fe1 70.7(5)
C8 C9 Fe1 70.3(4)
C9 C10 C11 110.1(8)
C9 C10 Fe1 71.5(5)
C11 C10 Fe1 71.8(5)
C7 C11 C10 106.7(8)
C7 C11 Fe1 69.6(5)
C10 C11 Fe1 69.4(5)
O3 C12 Fe1 177.2(8)
O4 C13 Fe1 177.5(8)

loop_
_geom_bond_atom_site_label_1
_geom_bond_atom_site_label_2
_geom_bond_distance
Fe1 C13 1.745(9)
Fe1 C12 1.770(8)
Fe1 C8 2.071(7)
Fe1 C7 2.072(7)
Fe1 C10 2.073(8)
Fe1 C9 2.083(7)
Fe1 C11 2.104(8)
Fe1 P1 2.213(2)
Se1 P1 2.117(2)
P1 O2 1.600(5)
P1 O1 1.607(6)
O1 C1 1.360(13)
O2 C4 1.324(9)
O3 C12 1.125(8)
O4 C13 1.148(9)
C1 C2 1.36(2)
C2 C3 1.17(3)
C4 C5 1.416(11)
C5 C6 1.411(12)
C7 C11 1.368(11)
C7 C8 1.402(11)
C8 C9 1.369(11)
C9 C10 1.346(12)
C10 C11 1.389(12)
